data_2000131
loop_
_publ_author_name
'Reinert, P.'
'Khatyr, A.'
'Marler, B.'
'Patarin, J.'

_publ_section_title
;
 Synthesis and structure of
 [Zn~6~(H~2~O)~8~(HPO~4~)~4~(HPO~3~O)~4~] &#x00B7; 2[H~2~N~2~C~6~H~16~]
;
_journal_coden_ASTM EJSCE5
_journal_issue 11
_journal_name_full
;
 European Journal of Solid State and Inorganic Chemistry
;
_journal_page_first 1211
_journal_page_last 1225
_journal_volume 34
_journal_year 1997
_chemical_formula_sum 'C6 H30 N2 O20 P4 Zn3'
_space_group_IT_number 14
_symmetry_cell_setting monoclinic
_symmetry_space_group_name_Hall '-P 2ybc'
_symmetry_space_group_name_H-M 'P 1 21/c 1'
_cell_angle_alpha 90
_cell_angle_beta 96.01(1)
_cell_angle_gamma 90
_cell_formula_units_Z 2
_cell_length_a 8.932(1)
_cell_length_b 9.693(1)
_cell_length_c 13.503(2)
_cell_volume 1162.635
_diffrn_ambient_temperature ?
_exptl_crystal_density_diffrn 2.2
_refine_ls_R_factor_gt 0.035
_refine_ls_wR_factor_gt 0.035
_cod_original_sg_symbol_H-M 'P 21/c'
_cod_database_code 2000131

loop_
_symmetry_equiv_pos_site_id
_symmetry_equiv_pos_as_xyz
1 x,y,z
2 -x,1/2+y,1/2-z
3 -x,-y,-z
4 x,-1/2-y,-1/2+z

loop_
_atom_site_label
_atom_site_type_symbol
_atom_site_fract_x
_atom_site_fract_y
_atom_site_fract_z
Zn1 Zn 0.53961(3) 0.59551(3) 0.12614(2)
Zn2 Zn 0.50000 1.00000 0.00000
P1 P 0.23280(7) 0.52021(7) 0.00523(4)
P2 P 0.55268(8) 0.87222(7) 0.22768(4)
O1 O 0.3576(2) 0.6230(2) 0.0354(1)
O2 O 0.2902(2) 0.3947(2) -0.0469(1)
O3 O 0.7069(2) 0.9547(2) 0.2337(1)
O4 O 0.4721(2) 0.9043(2) 0.1267(1)
O5 O 0.5854(2) 0.7180(2) 0.2390(1)
O6 O 0.1215(2) 0.6042(2) -0.0701(1)
O7 O 0.4670(2) 0.9162(2) 0.3133(1)
O8 O 0.1505(2) 0.4738(2) 0.0927(1)
O9 O 0.6849(2) 1.1225(2) 0.0605(1)
O10 O 0.3458(2) 1.1522(2) 0.0553(1)
N1 N -0.1149(3) 0.0441(3) 0.8763(2)
C1 C -0.0021(4) 0.0622(4) 0.9660(2)
C2 C -0.0778(4) -0.0725(4) 0.8109(2)
C3 C -0.1280(5) 0.1743(4) 0.8185(3)
H1 H 0.666(4) 1.217(1) 0.041(2)
H2 H 0.701(5) 1.108(5) 0.1311(5)
H3 H 0.376(4) 1.182(4) 0.122(1)
H4 H 0.324(4) 1.235(2) 0.018(2)
H5 H 0.752(4) 0.958(4) 0.3013(9)
H6 H 0.020(2) 0.571(4) -0.077(3)
H7 H 0.092(3) 0.078(3) 0.937(2)
H8 H -0.030(4) 0.139(4) 1.007(2)
H9 H 0.025(4) -0.054(3) 0.795(2)
H10 H -0.150(4) -0.057(4) 0.745(3)
H11 H -0.076(4) -0.163(4) 0.844(2)
H12 H -0.016(4) 0.196(4) 0.806(2)
H13 H -0.204(6) 0.172(5) 0.760(3)
H14 H -0.167(4) 0.249(3) 0.862(2)
H15 H -0.210(4) 0.022(4) 0.901(2)
C1B* C 0.0021(4) -0.0622(4) 1.0340(2)
N1B* N 0.1149(3) -0.0441(3) 1.1237(2)
C2B* C 0.0778(4) 0.0725(4) 1.1891(2)
H9B* H -0.025(4) 0.054(3) 1.205(2)
H10B* H 0.150(4) 0.057(4) 1.255(3)
H11B* H 0.076(4) 0.163(4) 1.156(2)
C3B* C 0.1280(5) -0.1743(4) 1.1815(3)
H12B* H 0.016(4) -0.196(4) 1.194(2)
H13B* H 0.204(6) -0.172(5) 1.240(3)
H14B* H 0.167(4) -0.249(3) 1.138(2)
H15B* H 0.210(4) -0.022(4) 1.099(2)
H7B* H -0.092(3) -0.078(3) 1.063(2)
H8B* H 0.030(4) -0.139(4) 0.993(2)
P2B* P 0.44732(8) 1.12778(7) -0.22768(4)
O3B* O 0.2931(2) 1.0453(2) -0.2337(1)
O4B* O 0.5279(2) 1.0957(2) -0.1267(1)
O5B* O 0.4146(2) 1.2820(2) -0.2390(1)
O7B* O 0.5330(2) 1.0838(2) -0.3133(1)
H5B* H 0.248(4) 1.042(4) -0.3013(9)
O9B* O 0.3151(2) 0.8775(2) -0.0605(1)
H1B* H 0.334(4) 0.783(1) -0.041(2)
H2B* H 0.299(5) 0.892(5) -0.1311(5)
O10B* O 0.6542(2) 0.8478(2) -0.0553(1)
H3B* H 0.624(4) 0.818(4) -0.122(1)
H4B* H 0.676(4) 0.765(2) -0.018(2)
Zn1B* Zn 0.46039(3) 1.40449(3) -0.12614(2)
P1B* P 0.76720(7) 0.47979(7) -0.00523(4)
O1B* O 0.6424(2) 0.3770(2) -0.0354(1)
O2B* O 0.7098(2) 0.6053(2) 0.0469(1)
O6B* O 0.8785(2) 0.3958(2) 0.0701(1)
O8B* O 0.8495(2) 0.5262(2) -0.0927(1)
H6B* H 0.980(2) 0.429(4) 0.077(3)
O7A* O 0.5330(2) 0.4162(2) 0.1867(1)
Zn1B** Zn 0.46039(3) 0.40449(3) -0.12614(2)
Zn1A* Zn 0.46039(3) 1.09551(3) 0.37386(2)
Zn1C* Zn 0.53961(3) 0.90449(3) -0.37386(2)
O1B** O 0.6424(2) 1.3770(2) -0.0354(1)
O2* O 0.2902(2) 1.3947(2) -0.0469(1)
O7C* O 0.4670(2) 1.5838(2) -0.1867(1)

loop_
_atom_type_symbol
_atom_type_radius_bond
C 0.68
H 0.23
N 0.68
O 0.68
P 1.05
Zn 1.45
